data_7232352
loop_
_publ_author_name
'Bhowal, Rohit'
'Biswas, Suprakash'
'Adiyeri Saseendran, Devi Prasad'
'Koner, Apurba L.'
'Chopra, Deepak'

_publ_section_title
;
 Tuning the solid-state emission by co-crystallization through \s- and
 \p-hole directed intermolecular interactions
;
_journal_issue 12
_journal_name_full CrystEngComm
_journal_page_first 1940
_journal_paper_doi 10.1039/C8CE02118J
_journal_volume 21
_journal_year 2019
_chemical_formula_moiety 'C31 H20 F4 I2 N2'
_chemical_formula_sum 'C31 H20 F4 I2 N2'
_chemical_formula_weight 750.29
_chemical_name_common '9,9-Bis(4-aminophenyl)fluorene + 1,4-Diiodotetrafluorobenzene'
_chemical_name_systematic '9,9-Bis(4-aminophenyl)fluorene + 1,4-Diiodotetrafluorobenzene'
_space_group_crystal_system triclinic
_space_group_IT_number 2
_space_group_name_Hall '-P 1'
_space_group_name_H-M_alt 'P -1'
_symmetry_space_group_name_Hall '-P 1'
_symmetry_space_group_name_H-M 'P -1'
_atom_sites_solution_hydrogens mixed
_audit_creation_method SHELXL-2016/6
_audit_update_record
;
2018-11-20 deposited with the CCDC.
2019-02-12 downloaded from the CCDC.
;
_cell_angle_alpha 70.484(2)
_cell_angle_beta 63.812(2)
_cell_angle_gamma 73.849(2)
_cell_formula_units_Z 2
_cell_length_a 11.5700(4)
_cell_length_b 11.6762(4)
_cell_length_c 11.7522(4)
_cell_measurement_reflns_used 8943
_cell_measurement_temperature 100(2)
_cell_measurement_theta_max 29.99
_cell_measurement_theta_min 2.93
_cell_volume 1326.69(8)
_computing_cell_refinement 'Bruker SAINT'
_computing_data_collection 'Bruker APEX2'
_computing_data_reduction 'Bruker SAINT'
_computing_molecular_graphics 'Bruker SHELXTL'
_computing_publication_material 'Bruker SHELXTL'
_computing_structure_refinement 'SHELXL-2016/6 (Sheldrick, 2016)'
_computing_structure_solution 'SHELXS-97 (Sheldrick 2008)'
_diffrn_ambient_temperature 100(2)
_diffrn_measured_fraction_theta_full 0.997
_diffrn_measured_fraction_theta_max 0.982
_diffrn_measurement_device_type 'Bruker APEX-II CCD'
_diffrn_measurement_method '\f and \w scans'
_diffrn_radiation_type MoK\a
_diffrn_radiation_wavelength 0.71073
_diffrn_reflns_av_R_equivalents 0.0385
_diffrn_reflns_av_unetI/netI 0.0402
_diffrn_reflns_Laue_measured_fraction_full 0.997
_diffrn_reflns_Laue_measured_fraction_max 0.982
_diffrn_reflns_limit_h_max 16
_diffrn_reflns_limit_h_min -16
_diffrn_reflns_limit_k_max 16
_diffrn_reflns_limit_k_min -16
_diffrn_reflns_limit_l_max 16
_diffrn_reflns_limit_l_min -16
_diffrn_reflns_number 27519
_diffrn_reflns_point_group_measured_fraction_full 0.997
_diffrn_reflns_point_group_measured_fraction_max 0.982
_diffrn_reflns_theta_full 25.242
_diffrn_reflns_theta_max 30.259
_diffrn_reflns_theta_min 1.992
_exptl_absorpt_coefficient_mu 2.423
_exptl_absorpt_correction_T_max 0.7460
_exptl_absorpt_correction_T_min 0.5091
_exptl_absorpt_correction_type multi-scan
_exptl_absorpt_process_details 'SADABS 2014/5'
_exptl_crystal_colour Colourless
_exptl_crystal_density_diffrn 1.878
_exptl_crystal_description Block
_exptl_crystal_F_000 724
_exptl_crystal_preparation Luminescent
_exptl_crystal_size_max 0.240
_exptl_crystal_size_mid 0.110
_exptl_crystal_size_min 0.090
_refine_diff_density_max 1.910
_refine_diff_density_min -1.779
_refine_diff_density_rms 0.125
_refine_ls_extinction_method none
_refine_ls_goodness_of_fit_ref 1.022
_refine_ls_hydrogen_treatment mixed
_refine_ls_matrix_type full
_refine_ls_number_parameters 368
_refine_ls_number_reflns 7799
_refine_ls_number_restraints 0
_refine_ls_restrained_S_all 1.022
_refine_ls_R_factor_all 0.0453
_refine_ls_R_factor_gt 0.0337
_refine_ls_shift/su_max 0.002
_refine_ls_shift/su_mean 0.000
_refine_ls_structure_factor_coef Fsqd
_refine_ls_weighting_details 'w=1/[\s^2^(Fo^2^)+(0.0373P)^2^+1.2868P] where P=(Fo^2^+2Fc^2^)/3'
_refine_ls_weighting_scheme calc
_refine_ls_wR_factor_gt 0.0753
_refine_ls_wR_factor_ref 0.0795
_reflns_Friedel_coverage 0.000
_reflns_number_gt 6406
_reflns_number_total 7799
_reflns_threshold_expression 'I > 2\s(I)'
_cod_data_source_file c8ce02118j2.cif
_cod_data_source_block shelx_CCDC1
_cod_depositor_comments 'Adding full bibliography for 7232351--7232356.cif.'
_cod_database_code 7232352
_shelx_shelxl_version_number 2016/6
_shelx_space_group_comment
;
The symmetry employed for this shelxl refinement is uniquely defined
by the following loop, which should always be used as a source of
symmetry information in preference to the above space-group names.
They are only intended as comments.
;
_shelx_estimated_absorpt_t_min 0.594
_shelx_estimated_absorpt_t_max 0.811

loop_
_space_group_symop_operation_xyz
'x, y, z'
'-x, -y, -z'

loop_
_atom_site_label
_atom_site_type_symbol
_atom_site_fract_x
_atom_site_fract_y
_atom_site_fract_z
_atom_site_U_iso_or_equiv
_atom_site_adp_type
_atom_site_occupancy
_atom_site_site_symmetry_order
_atom_site_calc_flag
_atom_site_refinement_flags_posn
_atom_site_refinement_flags_adp
I1 I 0.82408(2) 0.81752(2) 0.27678(2) 0.01766(6) Uani 1 1 d . .
I2 I 0.78922(2) 1.33088(2) -0.23071(2) 0.02489(6) Uani 1 1 d . .
F1 F 0.69477(17) 1.09918(16) 0.27280(16) 0.0222(4) Uani 1 1 d . .
F2 F 0.68898(18) 1.29601(15) 0.07797(18) 0.0249(4) Uani 1 1 d . .
F3 F 0.90758(19) 1.04670(17) -0.22454(16) 0.0243(4) Uani 1 1 d . .
F4 F 0.92606(19) 0.85314(16) -0.03019(18) 0.0257(4) Uani 1 1 d . .
N1 N 0.4828(3) 1.2651(2) 0.6825(3) 0.0189(5) Uani 1 1 d . .
H1A H 0.429(4) 1.286(4) 0.648(4) 0.035(11) Uiso 1 1 d . .
H1B H 0.454(4) 1.285(3) 0.739(4) 0.017(10) Uiso 1 1 d . .
N2 N 0.6683(3) 0.4611(2) 0.4711(3) 0.0175(5) Uani 1 1 d . .
H2A H 0.605(4) 0.418(3) 0.523(3) 0.018(9) Uiso 1 1 d . .
H2B H 0.728(4) 0.421(4) 0.445(4) 0.031(12) Uiso 1 1 d . .
C1 C 1.1464(3) 0.7884(3) 0.6288(3) 0.0168(5) Uani 1 1 d . .
H1 H 1.233079 0.792675 0.613458 0.020 Uiso 1 1 calc R U
C2 C 1.0678(3) 0.7260(2) 0.7503(3) 0.0153(5) Uani 1 1 d . .
H2 H 1.099810 0.687208 0.818087 0.018 Uiso 1 1 calc R U
C3 C 0.9401(3) 0.7216(2) 0.7709(3) 0.0127(5) Uani 1 1 d . .
C4 C 0.8937(2) 0.7802(2) 0.6704(3) 0.0110(5) Uani 1 1 d . .
C5 C 0.7508(2) 0.7657(2) 0.7171(2) 0.0105(5) Uani 1 1 d . .
C6 C 0.6672(2) 0.8945(2) 0.7136(3) 0.0116(5) Uani 1 1 d . .
C7 C 0.6381(3) 0.9551(2) 0.8096(3) 0.0147(5) Uani 1 1 d . .
H7 H 0.662105 0.912543 0.882267 0.018 Uiso 1 1 calc R U
C8 C 0.5750(3) 1.0755(3) 0.8017(3) 0.0167(5) Uani 1 1 d . .
H8 H 0.556731 1.114346 0.868367 0.020 Uiso 1 1 calc R U
C9 C 0.5383(3) 1.1401(2) 0.6963(3) 0.0149(5) Uani 1 1 d . .
C10 C 0.6900(3) 0.5375(2) 0.5267(3) 0.0126(5) Uani 1 1 d . .
C11 C 0.8156(3) 0.5540(2) 0.4986(3) 0.0139(5) Uani 1 1 d . .
H11 H 0.888409 0.513094 0.439415 0.017 Uiso 1 1 calc R U
C12 C 0.8359(3) 0.6297(2) 0.5561(2) 0.0116(5) Uani 1 1 d . .
H12 H 0.922392 0.638263 0.536578 0.014 Uiso 1 1 calc R U
C13 C 0.7310(3) 0.6932(2) 0.6422(2) 0.0108(5) Uani 1 1 d . .
C14 C 0.5644(3) 1.0804(2) 0.6013(3) 0.0143(5) Uani 1 1 d . .
H14 H 0.537937 1.122314 0.530107 0.017 Uiso 1 1 calc R U
C15 C 0.6294(3) 0.9593(2) 0.6093(3) 0.0130(5) Uani 1 1 d . .
H15 H 0.648039 0.920650 0.542409 0.016 Uiso 1 1 calc R U
C16 C 0.7251(3) 0.6890(2) 0.8580(2) 0.0112(5) Uani 1 1 d . .
C17 C 0.8356(3) 0.6656(2) 0.8873(3) 0.0125(5) Uani 1 1 d . .
C18 C 0.9732(3) 0.8419(2) 0.5492(3) 0.0141(5) Uani 1 1 d . .
H18 H 0.941466 0.881353 0.481361 0.017 Uiso 1 1 calc R U
C19 C 1.1003(3) 0.8449(2) 0.5288(3) 0.0157(5) Uani 1 1 d . .
H19 H 1.156211 0.885858 0.445841 0.019 Uiso 1 1 calc R U
C20 C 0.8328(3) 0.6004(2) 1.0109(3) 0.0159(5) Uani 1 1 d . .
H20 H 0.907113 0.586555 1.031377 0.019 Uiso 1 1 calc R U
C21 C 0.7192(3) 0.5556(2) 1.1042(3) 0.0170(5) Uani 1 1 d . .
H21 H 0.716095 0.509881 1.189019 0.020 Uiso 1 1 calc R U
C22 C 0.6105(3) 0.5771(2) 1.0747(3) 0.0169(5) Uani 1 1 d . .
H22 H 0.533781 0.545394 1.139399 0.020 Uiso 1 1 calc R U
C23 C 0.6121(3) 0.6444(2) 0.9517(3) 0.0148(5) Uani 1 1 d . .
H23 H 0.536917 0.659542 0.932192 0.018 Uiso 1 1 calc R U
C24 C 0.6057(3) 0.6807(2) 0.6639(3) 0.0121(5) Uani 1 1 d . .
H24 H 0.532636 0.726062 0.718204 0.015 Uiso 1 1 calc R U
C25 C 0.5846(3) 0.6046(2) 0.6089(3) 0.0134(5) Uani 1 1 d . .
H25 H 0.498010 0.597633 0.626887 0.016 Uiso 1 1 calc R U
C26 C 0.8089(3) 0.9702(2) 0.1270(3) 0.0150(5) Uani 1 1 d . .
C27 C 0.8629(3) 0.9602(3) -0.0017(3) 0.0161(5) Uani 1 1 d . .
C28 C 0.8550(3) 1.0620(3) -0.1022(3) 0.0165(5) Uani 1 1 d . .
C29 C 0.7965(3) 1.1774(3) -0.0792(3) 0.0176(6) Uani 1 1 d . .
C30 C 0.7488(3) 1.0847(3) 0.1504(3) 0.0155(5) Uani 1 1 d . .
C31 C 0.7444(3) 1.1863(3) 0.0490(3) 0.0175(6) Uani 1 1 d . .

loop_
_atom_site_aniso_label
_atom_site_aniso_U_11
_atom_site_aniso_U_22
_atom_site_aniso_U_33
_atom_site_aniso_U_23
_atom_site_aniso_U_13
_atom_site_aniso_U_12
I1 0.01853(10) 0.01641(9) 0.01478(9) 0.00195(7) -0.00717(7) -0.00363(7)
I2 0.02245(11) 0.01950(10) 0.02133(11) 0.00560(7) -0.00823(8) 0.00032(7)
F1 0.0265(9) 0.0237(9) 0.0147(8) -0.0087(7) -0.0052(7) -0.0012(7)
F2 0.0278(10) 0.0131(8) 0.0294(10) -0.0077(7) -0.0083(8) 0.0018(7)
F3 0.0343(10) 0.0263(9) 0.0118(8) -0.0045(7) -0.0076(7) -0.0064(8)
F4 0.0366(11) 0.0151(8) 0.0198(9) -0.0061(7) -0.0069(8) -0.0001(7)
N1 0.0226(13) 0.0127(12) 0.0226(14) -0.0080(10) -0.0101(12) 0.0027(9)
N2 0.0217(14) 0.0133(11) 0.0215(13) -0.0069(10) -0.0108(11) -0.0012(10)
C1 0.0146(13) 0.0150(13) 0.0228(14) -0.0094(11) -0.0056(11) -0.0020(10)
C2 0.0165(13) 0.0140(12) 0.0192(14) -0.0084(10) -0.0093(11) 0.0017(10)
C3 0.0153(13) 0.0102(11) 0.0128(12) -0.0058(9) -0.0046(10) 0.0000(9)
C4 0.0124(12) 0.0087(11) 0.0138(12) -0.0048(9) -0.0057(10) -0.0005(9)
C5 0.0123(12) 0.0089(11) 0.0095(11) -0.0004(9) -0.0053(9) -0.0011(9)
C6 0.0114(12) 0.0105(11) 0.0113(12) -0.0027(9) -0.0021(10) -0.0031(9)
C7 0.0197(14) 0.0134(12) 0.0121(12) -0.0024(10) -0.0075(11) -0.0026(10)
C8 0.0232(14) 0.0138(13) 0.0160(13) -0.0068(10) -0.0086(11) -0.0016(10)
C9 0.0143(13) 0.0113(12) 0.0178(13) -0.0034(10) -0.0047(10) -0.0029(9)
C10 0.0194(13) 0.0088(11) 0.0097(12) 0.0013(9) -0.0085(10) -0.0018(9)
C11 0.0175(13) 0.0104(12) 0.0130(12) -0.0030(9) -0.0069(10) 0.0007(9)
C12 0.0125(12) 0.0112(12) 0.0108(12) -0.0013(9) -0.0059(10) -0.0006(9)
C13 0.0174(13) 0.0079(11) 0.0069(11) 0.0009(9) -0.0060(10) -0.0026(9)
C14 0.0152(13) 0.0109(12) 0.0169(13) -0.0018(10) -0.0077(11) -0.0014(9)
C15 0.0153(13) 0.0125(12) 0.0121(12) -0.0031(10) -0.0058(10) -0.0026(9)
C16 0.0163(13) 0.0077(11) 0.0095(11) -0.0030(9) -0.0044(10) -0.0019(9)
C17 0.0170(13) 0.0081(11) 0.0125(12) -0.0039(9) -0.0065(10) 0.0007(9)
C18 0.0168(13) 0.0118(12) 0.0135(12) -0.0037(10) -0.0055(10) -0.0019(9)
C19 0.0160(13) 0.0130(12) 0.0169(13) -0.0052(10) -0.0023(11) -0.0051(10)
C20 0.0192(14) 0.0139(13) 0.0149(13) -0.0031(10) -0.0098(11) 0.0019(10)
C21 0.0237(15) 0.0114(12) 0.0113(12) -0.0010(10) -0.0060(11) 0.0008(10)
C22 0.0182(14) 0.0128(12) 0.0145(13) -0.0033(10) -0.0026(11) -0.0011(10)
C23 0.0168(13) 0.0143(12) 0.0123(12) -0.0036(10) -0.0048(10) -0.0019(10)
C24 0.0132(12) 0.0116(12) 0.0104(12) -0.0027(9) -0.0036(10) -0.0016(9)
C25 0.0146(12) 0.0123(12) 0.0130(12) 0.0003(9) -0.0072(10) -0.0027(9)
C26 0.0185(13) 0.0144(13) 0.0118(12) -0.0012(10) -0.0067(11) -0.0031(10)
C27 0.0212(14) 0.0144(13) 0.0147(13) -0.0046(10) -0.0071(11) -0.0041(10)
C28 0.0198(14) 0.0186(13) 0.0104(12) -0.0026(10) -0.0045(11) -0.0055(10)
C29 0.0173(13) 0.0164(13) 0.0177(14) 0.0009(10) -0.0078(11) -0.0050(10)
C30 0.0162(13) 0.0167(13) 0.0129(13) -0.0059(10) -0.0040(10) -0.0017(10)
C31 0.0153(13) 0.0124(12) 0.0226(14) -0.0050(11) -0.0067(11) 0.0009(10)

loop_
_atom_type_symbol
_atom_type_description
_atom_type_scat_dispersion_real
_atom_type_scat_dispersion_imag
_atom_type_scat_source
C C 0.0033 0.0016 'International Tables Vol C Tables 4.2.6.8 and 6.1.1.4'
H H 0.0000 0.0000 'International Tables Vol C Tables 4.2.6.8 and 6.1.1.4'
N N 0.0061 0.0033 'International Tables Vol C Tables 4.2.6.8 and 6.1.1.4'
F F 0.0171 0.0103 'International Tables Vol C Tables 4.2.6.8 and 6.1.1.4'
I I -0.4742 1.8119 'International Tables Vol C Tables 4.2.6.8 and 6.1.1.4'

loop_
_geom_angle_atom_site_label_1
_geom_angle_atom_site_label_2
_geom_angle_atom_site_label_3
_geom_angle
C9 N1 H1A 114(3)
C9 N1 H1B 116(3)
H1A N1 H1B 107(4)
C10 N2 H2A 115(2)
C10 N2 H2B 109(3)
H2A N2 H2B 110(4)
C2 C1 C19 121.0(3)
C2 C1 H1 119.5
C19 C1 H1 119.5
C1 C2 C3 118.5(3)
C1 C2 H2 120.8
C3 C2 H2 120.8
C2 C3 C4 120.2(3)
C2 C3 C17 130.8(3)
C4 C3 C17 109.1(2)
C18 C4 C3 120.9(2)
C18 C4 C5 128.5(2)
C3 C4 C5 110.6(2)
C13 C5 C16 109.0(2)
C13 C5 C4 113.2(2)
C16 C5 C4 100.7(2)
C13 C5 C6 113.4(2)
C16 C5 C6 111.5(2)
C4 C5 C6 108.4(2)
C15 C6 C7 117.5(2)
C15 C6 C5 121.7(2)
C7 C6 C5 120.5(2)
C8 C7 C6 121.7(3)
C8 C7 H7 119.1
C6 C7 H7 119.1
C7 C8 C9 120.4(3)
C7 C8 H8 119.8
C9 C8 H8 119.8
C14 C9 C8 118.6(2)
C14 C9 N1 120.5(3)
C8 C9 N1 120.8(3)
N2 C10 C11 121.6(3)
N2 C10 C25 120.4(3)
C11 C10 C25 117.9(2)
C12 C11 C10 121.0(3)
C12 C11 H11 119.5
C10 C11 H11 119.5
C11 C12 C13 121.2(2)
C11 C12 H12 119.4
C13 C12 H12 119.4
C24 C13 C12 117.0(2)
C24 C13 C5 120.7(2)
C12 C13 C5 122.2(2)
C9 C14 C15 120.6(3)
C9 C14 H14 119.7
C15 C14 H14 119.7
C6 C15 C14 121.2(2)
C6 C15 H15 119.4
C14 C15 H15 119.4
C23 C16 C17 120.2(2)
C23 C16 C5 128.7(2)
C17 C16 C5 111.1(2)
C20 C17 C16 120.7(2)
C20 C17 C3 130.8(3)
C16 C17 C3 108.5(2)
C4 C18 C19 118.8(3)
C4 C18 H18 120.6
C19 C18 H18 120.6
C18 C19 C1 120.7(3)
C18 C19 H19 119.7
C1 C19 H19 119.7
C17 C20 C21 118.7(3)
C17 C20 H20 120.6
C21 C20 H20 120.6
C22 C21 C20 120.5(3)
C22 C21 H21 119.7
C20 C21 H21 119.7
C21 C22 C23 121.0(3)
C21 C22 H22 119.5
C23 C22 H22 119.5
C16 C23 C22 118.8(3)
C16 C23 H23 120.6
C22 C23 H23 120.6
C25 C24 C13 122.1(2)
C25 C24 H24 118.9
C13 C24 H24 118.9
C24 C25 C10 120.6(2)
C24 C25 H25 119.7
C10 C25 H25 119.7
C30 C26 C27 117.8(2)
C30 C26 I1 121.8(2)
C27 C26 I1 120.3(2)
F4 C27 C28 119.0(2)
F4 C27 C26 120.3(2)
C28 C27 C26 120.6(3)
F3 C28 C27 118.1(3)
F3 C28 C29 120.3(2)
C27 C28 C29 121.6(3)
C31 C29 C28 117.1(3)
C31 C29 I2 121.3(2)
C28 C29 I2 121.5(2)
F1 C30 C31 118.8(2)
F1 C30 C26 120.2(2)
C31 C30 C26 121.0(3)
F2 C31 C30 118.0(3)
F2 C31 C29 120.3(3)
C30 C31 C29 121.7(3)

loop_
_geom_bond_atom_site_label_1
_geom_bond_atom_site_label_2
_geom_bond_distance
I1 C26 2.076(3)
I2 C29 2.075(3)
F1 C30 1.342(3)
F2 C31 1.346(3)
F3 C28 1.345(3)
F4 C27 1.328(3)
N1 C9 1.408(4)
N1 H1A 0.82(5)
N1 H1B 0.69(4)
N2 C10 1.395(4)
N2 H2A 0.88(4)
N2 H2B 0.72(4)
C1 C2 1.388(4)
C1 C19 1.393(4)
C1 H1 0.9500
C2 C3 1.401(4)
C2 H2 0.9500
C3 C4 1.402(4)
C3 C17 1.464(4)
C4 C18 1.386(4)
C4 C5 1.536(4)
C5 C13 1.525(4)
C5 C16 1.535(4)
C5 C6 1.544(4)
C6 C15 1.391(4)
C6 C7 1.397(4)
C7 C8 1.386(4)
C7 H7 0.9500
C8 C9 1.394(4)
C8 H8 0.9500
C9 C14 1.389(4)
C10 C11 1.396(4)
C10 C25 1.402(4)
C11 C12 1.395(4)
C11 H11 0.9500
C12 C13 1.401(4)
C12 H12 0.9500
C13 C24 1.398(4)
C14 C15 1.398(4)
C14 H14 0.9500
C15 H15 0.9500
C16 C23 1.385(4)
C16 C17 1.399(4)
C17 C20 1.388(4)
C18 C19 1.390(4)
C18 H18 0.9500
C19 H19 0.9500
C20 C21 1.389(4)
C20 H20 0.9500
C21 C22 1.384(4)
C21 H21 0.9500
C22 C23 1.391(4)
C22 H22 0.9500
C23 H23 0.9500
C24 C25 1.383(4)
C24 H24 0.9500
C25 H25 0.9500
C26 C30 1.380(4)
C26 C27 1.392(4)
C27 C28 1.382(4)
C28 C29 1.386(4)
C29 C31 1.382(4)
C30 C31 1.380(4)

loop_
_geom_torsion_atom_site_label_1
_geom_torsion_atom_site_label_2
_geom_torsion_atom_site_label_3
_geom_torsion_atom_site_label_4
_geom_torsion
C19 C1 C2 C3 -0.4(4)
C1 C2 C3 C4 -0.6(4)
C1 C2 C3 C17 -178.8(3)
C2 C3 C4 C18 0.8(4)
C17 C3 C4 C18 179.4(2)
C2 C3 C4 C5 -178.5(2)
C17 C3 C4 C5 0.1(3)
C18 C4 C5 C13 64.0(3)
C3 C4 C5 C13 -116.8(2)
C18 C4 C5 C16 -179.8(3)
C3 C4 C5 C16 -0.6(3)
C18 C4 C5 C6 -62.7(3)
C3 C4 C5 C6 116.5(2)
C13 C5 C6 C15 -28.7(3)
C16 C5 C6 C15 -152.1(2)
C4 C5 C6 C15 97.9(3)
C13 C5 C6 C7 157.9(2)
C16 C5 C6 C7 34.4(3)
C4 C5 C6 C7 -75.6(3)
C15 C6 C7 C8 -0.6(4)
C5 C6 C7 C8 173.2(2)
C6 C7 C8 C9 0.2(4)
C7 C8 C9 C14 1.0(4)
C7 C8 C9 N1 -175.4(3)
N2 C10 C11 C12 -179.3(2)
C25 C10 C11 C12 3.4(4)
C10 C11 C12 C13 -1.1(4)
C11 C12 C13 C24 -2.2(4)
C11 C12 C13 C5 173.5(2)
C16 C5 C13 C24 74.6(3)
C4 C5 C13 C24 -174.2(2)
C6 C5 C13 C24 -50.2(3)
C16 C5 C13 C12 -101.0(3)
C4 C5 C13 C12 10.2(3)
C6 C5 C13 C12 134.2(2)
C8 C9 C14 C15 -1.7(4)
N1 C9 C14 C15 174.7(3)
C7 C6 C15 C14 -0.2(4)
C5 C6 C15 C14 -173.8(2)
C9 C14 C15 C6 1.3(4)
C13 C5 C16 C23 -59.9(3)
C4 C5 C16 C23 -179.2(3)
C6 C5 C16 C23 66.0(3)
C13 C5 C16 C17 120.1(2)
C4 C5 C16 C17 0.8(3)
C6 C5 C16 C17 -114.0(2)
C23 C16 C17 C20 -1.7(4)
C5 C16 C17 C20 178.3(2)
C23 C16 C17 C3 179.2(2)
C5 C16 C17 C3 -0.8(3)
C2 C3 C17 C20 -0.2(5)
C4 C3 C17 C20 -178.6(3)
C2 C3 C17 C16 178.8(3)
C4 C3 C17 C16 0.4(3)
C3 C4 C18 C19 -0.1(4)
C5 C4 C18 C19 179.0(2)
C4 C18 C19 C1 -0.8(4)
C2 C1 C19 C18 1.1(4)
C16 C17 C20 C21 1.8(4)
C3 C17 C20 C21 -179.3(3)
C17 C20 C21 C22 -0.8(4)
C20 C21 C22 C23 -0.4(4)
C17 C16 C23 C22 0.5(4)
C5 C16 C23 C22 -179.5(2)
C21 C22 C23 C16 0.6(4)
C12 C13 C24 C25 3.2(4)
C5 C13 C24 C25 -172.6(2)
C13 C24 C25 C10 -0.9(4)
N2 C10 C25 C24 -179.8(2)
C11 C10 C25 C24 -2.5(4)
C30 C26 C27 F4 177.5(3)
I1 C26 C27 F4 -0.8(4)
C30 C26 C27 C28 -0.5(4)
I1 C26 C27 C28 -178.9(2)
F4 C27 C28 F3 2.7(4)
C26 C27 C28 F3 -179.2(3)
F4 C27 C28 C29 -176.5(3)
C26 C27 C28 C29 1.6(4)
F3 C28 C29 C31 179.9(2)
C27 C28 C29 C31 -0.9(4)
F3 C28 C29 I2 -0.8(4)
C27 C28 C29 I2 178.3(2)
C27 C26 C30 F1 179.8(2)
I1 C26 C30 F1 -1.9(4)
C27 C26 C30 C31 -1.1(4)
I1 C26 C30 C31 177.2(2)
F1 C30 C31 F2 1.8(4)
C26 C30 C31 F2 -177.3(3)
F1 C30 C31 C29 -179.1(3)
C26 C30 C31 C29 1.9(4)
C28 C29 C31 F2 178.4(3)
I2 C29 C31 F2 -0.9(4)
C28 C29 C31 C30 -0.8(4)
I2 C29 C31 C30 180.0(2)
